data_4104389
loop_
_publ_author_name
'Hong-Young Chang'
'Sang-Hwan Kim'
'Kang Min Ok'
'P. Shiv Halasyamani'

_publ_contact_author_address
;
Department of Chemistry
University of Houston
Houston, Texas
77204-5003
USA
;
_publ_contact_author_email psh@uh.edu
_publ_contact_author_fax 1-713-743-0796
_publ_contact_author_name 'P. Shiv Halasyamani'
_publ_contact_author_phone 1-713-743-3278
_publ_section_title
;
 Polar or Nonpolar? A+ Cation Polarity Control in A2Ti(IO3)6 (A = Li, Na,
 K, Rb, Cs, Tl)
;
_journal_name_full 'Journal of the American Chemical Society'
_journal_page_first 6865
_journal_page_last 6873
_journal_paper_doi 10.1021/ja9015099
_journal_volume 131
_journal_year 2009
_chemical_formula_sum 'I6 O18 Ti Tl2'
_chemical_formula_weight 1506.04
_chemical_name_systematic
;
 ?
;
_space_group_IT_number 148
_symmetry_cell_setting trigonal
_symmetry_space_group_name_Hall '-R 3'
_symmetry_space_group_name_H-M 'R -3 :H'
_atom_sites_solution_primary direct
_atom_sites_solution_secondary difmap
_cell_angle_alpha 90
_cell_angle_beta 90
_cell_angle_gamma 120
_cell_formula_units_Z 3
_cell_length_a 11.4167(6)
_cell_length_b 11.4167(6)
_cell_length_c 11.3953(11)
_cell_measurement_temperature 296(2)
_cell_volume 1286.29(16)
_computing_structure_refinement 'SHELXL-97 (Sheldrick, 1997)'
_diffrn_ambient_temperature 296(2)
_diffrn_measured_fraction_theta_full 0.949
_diffrn_measured_fraction_theta_max 0.949
_diffrn_radiation_monochromator graphite
_diffrn_radiation_type MoK\a
_diffrn_radiation_wavelength 0.71073
_diffrn_reflns_av_R_equivalents 0.033
_diffrn_reflns_av_unetI/netI 0.0295
_diffrn_reflns_limit_h_max 15
_diffrn_reflns_limit_h_min -14
_diffrn_reflns_limit_k_max 15
_diffrn_reflns_limit_k_min -15
_diffrn_reflns_limit_l_max 15
_diffrn_reflns_limit_l_min -15
_diffrn_reflns_number 3849
_diffrn_reflns_theta_full 28.93
_diffrn_reflns_theta_max 28.93
_diffrn_reflns_theta_min 2.73
_exptl_absorpt_coefficient_mu 30.092
_exptl_absorpt_correction_T_max 0.7529
_exptl_absorpt_correction_T_min 0.5844
_exptl_absorpt_correction_type psi-scan
_exptl_crystal_density_diffrn 5.833
_exptl_crystal_density_method 'not measured'
_exptl_crystal_F_000 1938
_exptl_crystal_size_max 0.02
_exptl_crystal_size_mid 0.01
_exptl_crystal_size_min 0.01
_refine_diff_density_max 2.435
_refine_diff_density_min -4.649
_refine_diff_density_rms 0.497
_refine_ls_extinction_coef 0.00009(5)
_refine_ls_extinction_expression Fc^*^=kFc[1+0.001xFc^2^\l^3^/sin(2\q)]^-1/4^
_refine_ls_extinction_method SHELXL
_refine_ls_goodness_of_fit_ref 1.162
_refine_ls_matrix_type full
_refine_ls_number_parameters 43
_refine_ls_number_reflns 722
_refine_ls_number_restraints 0
_refine_ls_restrained_S_all 1.162
_refine_ls_R_factor_all 0.0504
_refine_ls_R_factor_gt 0.0421
_refine_ls_shift/su_max 0
_refine_ls_shift/su_mean 0
_refine_ls_structure_factor_coef Fsqd
_refine_ls_weighting_details 'calc w=1/[\s^2^(Fo^2^)+(0.0375P)^2^+229.1908P] where P=(Fo^2^+2Fc^2^)/3'
_refine_ls_weighting_scheme calc
_refine_ls_wR_factor_gt 0.1133
_refine_ls_wR_factor_ref 0.1157
_reflns_number_gt 602
_reflns_number_total 722
_reflns_threshold_expression >2sigma(I)
_cod_data_source_file ja9015099_si_002_5.cif
_cod_data_source_block Tl2Ti(IO3)6_R-3
_cod_depositor_comments
;
The following automatic conversions were performed:

'_exptl_absorpt_correction_type' value 'Psi-scan' changed to
'psi-scan' according to the built-in table from CIF Core dictionary
named 'cif_core.dic' version 2.4.1 from 2010-06-29.

Automatic conversion script
Id: cif_fix_values 1715 2011-07-08 13:25:40Z adriana 
;
_cod_original_sg_symbol_H-M 'R -3'
_cod_database_code 4104389

loop_
_symmetry_equiv_pos_as_xyz
'x, y, z'
'-y, x-y, z'
'-x+y, -x, z'
'x+2/3, y+1/3, z+1/3'
'-y+2/3, x-y+1/3, z+1/3'
'-x+y+2/3, -x+1/3, z+1/3'
'x+1/3, y+2/3, z+2/3'
'-y+1/3, x-y+2/3, z+2/3'
'-x+y+1/3, -x+2/3, z+2/3'
'-x, -y, -z'
'y, -x+y, -z'
'x-y, x, -z'
'-x+2/3, -y+1/3, -z+1/3'
'y+2/3, -x+y+1/3, -z+1/3'
'x-y+2/3, x+1/3, -z+1/3'
'-x+1/3, -y+2/3, -z+2/3'
'y+1/3, -x+y+2/3, -z+2/3'
'x-y+1/3, x+2/3, -z+2/3'

loop_
_atom_site_label
_atom_site_type_symbol
_atom_site_fract_x
_atom_site_fract_y
_atom_site_fract_z
_atom_site_U_iso_or_equiv
_atom_site_adp_type
_atom_site_occupancy
_atom_site_symmetry_multiplicity
_atom_site_calc_flag
_atom_site_refinement_flags
Tl1 Tl 0.3333 0.6667 0.50275(11) 0.0320(4) Uani 1 3 d S
Ti1 Ti 0.3333 0.6667 0.1667 0.0094(11) Uani 1 6 d S
I1 I 0.64776(8) 0.71889(8) 0.05802(7) 0.0087(3) Uani 1 1 d .
O1 O 0.4863(10) 0.7235(11) 0.0634(9) 0.016(2) Uani 1 1 d .
O2 O 0.7124(11) 0.8088(11) 0.1954(9) 0.020(2) Uani 1 1 d .
O3 O 0.7287(10) 0.8534(11) -0.0465(9) 0.018(2) Uani 1 1 d .

loop_
_atom_site_aniso_label
_atom_site_aniso_U_11
_atom_site_aniso_U_22
_atom_site_aniso_U_33
_atom_site_aniso_U_23
_atom_site_aniso_U_13
_atom_site_aniso_U_12
Tl1 0.0307(5) 0.0307(5) 0.0348(7) 0 0 0.0153(2)
Ti1 0.0094(16) 0.0094(16) 0.009(3) 0 0 0.0047(8)
I1 0.0096(4) 0.0084(4) 0.0077(4) 0.0003(3) 0.0007(3) 0.0041(3)
O1 0.012(5) 0.022(5) 0.016(5) 0.002(4) 0.005(4) 0.010(4)
O2 0.022(6) 0.024(6) 0.015(5) -0.007(4) -0.005(4) 0.012(5)
O3 0.012(5) 0.015(5) 0.022(5) 0.006(4) 0.005(4) 0.004(4)

loop_
_atom_type_symbol
_atom_type_description
_atom_type_scat_dispersion_real
_atom_type_scat_dispersion_imag
_atom_type_scat_source
O O 0.0106 0.006 'International Tables Vol C Tables 4.2.6.8 and 6.1.1.4'
I I -0.4742 1.8119 'International Tables Vol C Tables 4.2.6.8 and 6.1.1.4'
Ti Ti 0.2776 0.4457 'International Tables Vol C Tables 4.2.6.8 and 6.1.1.4'
Tl Tl -2.8358 9.6688 'International Tables Vol C Tables 4.2.6.8 and 6.1.1.4'

loop_
_geom_angle_atom_site_label_1
_geom_angle_atom_site_label_2
_geom_angle_atom_site_label_3
_geom_angle
_geom_angle_site_symmetry_1
_geom_angle_site_symmetry_3
O2 Tl1 O2 118.51(8) 17_455 16_665
O2 Tl1 O2 118.51(9) 17_455 18_545
O2 Tl1 O2 118.51(8) 16_665 18_545
O2 Tl1 O3 74.0(3) 17_455 9_565
O2 Tl1 O3 60.4(3) 16_665 9_565
O2 Tl1 O3 159.1(3) 18_545 9_565
O2 Tl1 O3 60.4(3) 17_455 7_445
O2 Tl1 O3 159.1(3) 16_665 7_445
O2 Tl1 O3 74.0(3) 18_545 7_445
O3 Tl1 O3 101.6(3) 9_565 7_445
O2 Tl1 O3 159.1(3) 17_455 8_655
O2 Tl1 O3 74.0(3) 16_665 8_655
O2 Tl1 O3 60.4(3) 18_545 8_655
O3 Tl1 O3 101.6(3) 9_565 8_655
O3 Tl1 O3 101.6(3) 7_445 8_655
O2 Tl1 O1 111.2(3) 17_455 14_455
O2 Tl1 O1 78.5(3) 16_665 14_455
O2 Tl1 O1 61.2(3) 18_545 14_455
O3 Tl1 O1 132.8(3) 9_565 14_455
O3 Tl1 O1 122.1(3) 7_445 14_455
O3 Tl1 O1 87.0(3) 8_655 14_455
O2 Tl1 O1 78.5(3) 17_455 15
O2 Tl1 O1 61.2(3) 16_665 15
O2 Tl1 O1 111.2(3) 18_545 15
O3 Tl1 O1 87.0(3) 9_565 15
O3 Tl1 O1 132.8(3) 7_445 15
O3 Tl1 O1 122.1(3) 8_655 15
O1 Tl1 O1 51.3(3) 14_455 15
O2 Tl1 O1 61.2(3) 17_455 13_565
O2 Tl1 O1 111.2(3) 16_665 13_565
O2 Tl1 O1 78.5(3) 18_545 13_565
O3 Tl1 O1 122.1(3) 9_565 13_565
O3 Tl1 O1 87.0(3) 7_445 13_565
O3 Tl1 O1 132.8(3) 8_655 13_565
O1 Tl1 O1 51.3(3) 14_455 13_565
O1 Tl1 O1 51.3(3) 15 13_565
O2 Tl1 O3 49.4(3) 17_455 17_455
O2 Tl1 O3 111.0(3) 16_665 17_455
O2 Tl1 O3 122.6(3) 18_545 17_455
O3 Tl1 O3 50.89(11) 9_565 17_455
O3 Tl1 O3 50.89(11) 7_445 17_455
O3 Tl1 O3 111.8(2) 8_655 17_455
O1 Tl1 O3 160.5(2) 14_455 17_455
O1 Tl1 O3 117.1(3) 15 17_455
O1 Tl1 O3 109.4(2) 13_565 17_455
O2 Tl1 O3 122.6(3) 17_455 16_665
O2 Tl1 O3 49.4(3) 16_665 16_665
O2 Tl1 O3 111.0(3) 18_545 16_665
O3 Tl1 O3 50.89(11) 9_565 16_665
O3 Tl1 O3 111.8(2) 7_445 16_665
O3 Tl1 O3 50.89(11) 8_655 16_665
O1 Tl1 O3 117.1(3) 14_455 16_665
O1 Tl1 O3 109.4(2) 15 16_665
O1 Tl1 O3 160.5(2) 13_565 16_665
O3 Tl1 O3 80.5(2) 17_455 16_665
O2 Tl1 O3 111.0(3) 17_455 18_545
O2 Tl1 O3 122.6(3) 16_665 18_545
O2 Tl1 O3 49.4(3) 18_545 18_545
O3 Tl1 O3 111.8(2) 9_565 18_545
O3 Tl1 O3 50.89(11) 7_445 18_545
O3 Tl1 O3 50.89(11) 8_655 18_545
O1 Tl1 O3 109.4(2) 14_455 18_545
O1 Tl1 O3 160.5(2) 15 18_545
O1 Tl1 O3 117.1(3) 13_565 18_545
O3 Tl1 O3 80.5(2) 17_455 18_545
O3 Tl1 O3 80.5(2) 16_665 18_545
O1 Ti1 O1 179.998(2) 14_455 2_665
O1 Ti1 O1 93.3(4) 14_455 3_565
O1 Ti1 O1 86.7(4) 2_665 3_565
O1 Ti1 O1 93.3(4) 14_455 .
O1 Ti1 O1 86.7(4) 2_665 .
O1 Ti1 O1 86.7(4) 3_565 .
O1 Ti1 O1 86.7(4) 14_455 15
O1 Ti1 O1 93.3(4) 2_665 15
O1 Ti1 O1 179.9990(10) 3_565 15
O1 Ti1 O1 93.3(4) . 15
O1 Ti1 O1 86.7(4) 14_455 13_565
O1 Ti1 O1 93.3(4) 2_665 13_565
O1 Ti1 O1 93.3(4) 3_565 13_565
O1 Ti1 O1 179.9990(10) . 13_565
O1 Ti1 O1 86.7(4) 15 13_565
O1 Ti1 Tl1 127.6(3) 14_455 13_565
O1 Ti1 Tl1 52.4(3) 2_665 13_565
O1 Ti1 Tl1 52.4(3) 3_565 13_565
O1 Ti1 Tl1 52.4(3) . 13_565
O1 Ti1 Tl1 127.6(3) 15 13_565
O1 Ti1 Tl1 127.6(3) 13_565 13_565
O1 Ti1 Tl1 52.4(3) 14_455 .
O1 Ti1 Tl1 127.6(3) 2_665 .
O1 Ti1 Tl1 127.6(3) 3_565 .
O1 Ti1 Tl1 127.6(3) . .
O1 Ti1 Tl1 52.4(3) 15 .
O1 Ti1 Tl1 52.4(3) 13_565 .
Tl1 Ti1 Tl1 180 13_565 .
O3 I1 O2 101.5(5) . .
O3 I1 O1 95.2(5) . .
O2 I1 O1 94.8(5) . .
O3 I1 Tl1 67.7(3) . 16_665
O2 I1 Tl1 45.8(4) . 16_665
O1 I1 Tl1 126.5(3) . 16_665
O3 I1 Tl1 75.5(3) . 13_565
O2 I1 Tl1 133.3(4) . 13_565
O1 I1 Tl1 40.9(3) . 13_565
Tl1 I1 Tl1 139.92(3) 16_665 13_565
I1 O1 Ti1 138.5(6) . .
I1 O1 Tl1 115.5(4) . 13_565
Ti1 O1 Tl1 97.6(4) . 13_565
I1 O2 Tl1 107.7(5) . 16_665
I1 O3 Tl1 136.1(5) . 4_554
I1 O3 Tl1 84.9(4) . 16_665
Tl1 O3 Tl1 68.2(2) 4_554 16_665

loop_
_geom_bond_atom_site_label_1
_geom_bond_atom_site_label_2
_geom_bond_distance
_geom_bond_site_symmetry_2
Tl1 O2 2.917(11) 17_455
Tl1 O2 2.917(11) 16_665
Tl1 O2 2.917(11) 18_545
Tl1 O3 3.000(10) 9_565
Tl1 O3 3.000(10) 7_445
Tl1 O3 3.000(10) 8_655
Tl1 O1 3.062(10) 14_455
Tl1 O1 3.062(10) 15
Tl1 O1 3.062(10) 13_565
Tl1 O3 3.600(11) 17_455
Tl1 O3 3.600(11) 16_665
Tl1 O3 3.600(11) 18_545
Ti1 O1 1.930(10) 14_455
Ti1 O1 1.930(9) 2_665
Ti1 O1 1.930(10) 3_565
Ti1 O1 1.930(10) .
Ti1 O1 1.930(10) 15
Ti1 O1 1.930(10) 13_565
Ti1 Tl1 3.8298(13) 13_565
I1 O3 1.792(10) .
I1 O2 1.814(10) .
I1 O1 1.871(10) .
I1 Tl1 3.8757(9) 16_665
I1 Tl1 4.2212(11) 13_565
O1 Tl1 3.062(10) 13_565
O2 Tl1 2.917(11) 16_665
O3 Tl1 3.000(10) 4_554
O3 Tl1 3.600(11) 16_665
